data_1537551
loop_
_publ_author_name
'Krebs, B.'
'Buss, B.'
'Altena, D.'

_publ_section_title
;
 Die Kristallstruktur von Trichlorotellur(IV)tetrachloroaluminat Te Cl3 Al
 Cl4
;
_journal_name_full 'Zeitschrift fuer Anorganische und Allgemeine Chemie'
_journal_page_first 257
_journal_page_last 269
_journal_volume 386
_journal_year 1971
_chemical_formula_sum 'Al Cl7 Te'
_chemical_name_systematic 'Te Cl3 Al Cl4'
_space_group_IT_number 14
_symmetry_space_group_name_Hall '-P 2ybc'
_symmetry_space_group_name_H-M 'P 1 21/c 1'
_cell_angle_alpha 90
_cell_angle_beta 105.72
_cell_angle_gamma 90
_cell_formula_units_Z 4
_cell_length_a 6.6
_cell_length_b 12.675
_cell_length_c 13.578
_cell_volume 1093.383
_citation_journal_id_ASTM ZAACAB
_cod_data_source_file Krebs_ZAACAB_1971_1046.cif
_cod_data_source_block Al1Cl7Te1
_cod_original_formula_sum 'Al1 Cl7 Te1'
_cod_database_code 1537551

loop_
_symmetry_equiv_pos_as_xyz
x,y,z
-x,y+1/2,-z+1/2
-x,-y,-z
x,-y-1/2,z-1/2

loop_
_atom_site_label
_atom_site_type_symbol
_atom_site_fract_x
_atom_site_fract_y
_atom_site_fract_z
_atom_site_occupancy
_atom_site_U_iso_or_equiv
Cl4 Cl-1 0.38259 0.12713 0.28909 1 0.0
Te1 Te+4 0.08418 0.25042 0.10706 1 0.0
Cl5 Cl-1 -0.05664 0.41129 0.23799 1 0.0
Cl2 Cl-1 0.2047 0.13281 0.00969 1 0.0
Cl7 Cl-1 0.51531 0.40447 0.34153 1 0.0
Cl3 Cl-1 -0.11406 0.34204 -0.02899 1 0.0
Cl1 Cl-1 -0.18597 0.14723 0.12605 1 0.0
Al1 Al+3 0.62375 0.4587 0.21985 1 0.0
Cl6 Cl-1 0.42943 0.39669 0.07866 1 0.0
